data_2000374
loop_
_publ_author_name
'Rodr\'iguez, M. L.'
'Brito B, I.'
'Gonz\'alez, A. G.'
'Almonacid, L. N.'
'P\'erez, C.'
'Trujillo, J. M.'

_publ_section_title
;
 Structure of a new C~13~-norisoprenoid
;
_journal_issue 12
_journal_name_full 'Acta Crystallographica Section C'
_journal_page_first 2192
_journal_page_last 2194
_journal_paper_doi 10.1107/S0108270192002610
_journal_volume 48
_journal_year 1992
_chemical_formula_sum 'C13 H24 O3'
_chemical_formula_weight 228.3
_symmetry_cell_setting monoclinic
_symmetry_space_group_name_H-M 'P 1 21 1'
_cell_angle_alpha 90
_cell_angle_beta 102.860(10)
_cell_angle_gamma 90
_cell_formula_units_Z 2
_cell_length_a 6.7460(10)
_cell_length_b 7.7120(10)
_cell_length_c 12.620(10)
_cell_volume 640.1(5)
_diffrn_radiation_type Cu
_diffrn_radiation_wavelength 1.5418
_exptl_absorpt_coefficient_mu 0.621
_exptl_crystal_density_diffrn 1.18
_exptl_crystal_F_000 252
_cod_data_source_file al0522.cif
_cod_data_source_block al0522a
_cod_original_sg_symbol_H-M 'P 21'
_cod_database_code 2000374

loop_
_atom_site_label
_atom_site_fract_x
_atom_site_fract_y
_atom_site_fract_z
_atom_site_U_iso_or_equiv
O1 -.1982(9) -.5003 -.6508(3) .032(2)
O2 .0070(8) -.0703(7) -.5691(3) .028(2)
O3 -1.0094(9) .2017(7) -.7241(3) .035(2)
C1 -.4152(13) -.1971(9) -.8074(4) .021(3)
C2 -.1972(13) -.2704(9) -.782840 .025(3)
C3 -.1067(12) -.3344(9) -.6679(5) .022(3)
C4 -.1433(13) -.2047(9) -.5812(5) .029(3)
C5 -.3649(12) -.1357(9) -.6027(4) .019(3)
C6 -.4316(13) -.0589(8) -.7186(4) .019(3)
C7 -.6367(12) .0220(10) -.7344(5) .023(3)
C8 -.6787(14) .1836(9) -.7695(5) .028(3)
C9 -.8777(13) .2747(9) -.7888(5) .028(3)
C10 -.9875(16) .2717(14) -.9067(6) .057(4)
C11 -.5746(14) -.3414(10) -.8118(5) .035(3)
C12 -.4543(14) -.1108(10) -.9185(5) .035(3)
C13 -.3887(15) -.0054(11) -.5159(5) .037(3)
H(O1) -.167 -.570 -.582 ?
H(O2) -.004 -.009 -.641 ?
H(O3) -.941 .211 -.645 ?
H2a -.102 -.175 -.799 ?
H2b -.190 -.368 -.835 ?
H3 .048 -.353 -.660 ?
H4 -.129 -.265 -.509 ?
H5 -.462 -.235 -.598 ?
H6 -.334 .035 -.729 ?
H7 -.758 -.049 -.717 ?
H8 -.557 .247 -.788 ?
H9 -.846 .398 -.764 ?
H10a -1.119 .336 -.921 ?
H10b -1.023 .144 -.932 ?
H10c -.899 .318 -.954 ?
H11a -.551 -.404 -.741 ?
H11b -.720 -.295 -.827 ?
H11c -.567 -.424 -.871 ?
H12a -.601 -.063 -.936 ?
H12b -.361 -.012 -.921 ?
H12c -.446 -.196 -.978 ?
H13a -.299 .094 -.513 ?
H13b -.536 .037 -.527 ?
H13c -.358 -.065 -.441 ?

loop_
_geom_angle_atom_site_label_1
_geom_angle_atom_site_label_2
_geom_angle_atom_site_label_3
_geom_angle
O2 C4 C5 113.7(8)
C4 C5 C13 110.6(7)
C4 C5 C6 111.2(8)
C6 C5 C13 111.8(7)
C1 C6 C5 111.2(6)
C5 C6 C7 110.7(6)
C1 C6 C7 113.6(6)
C6 C7 C8 124.0(10)
C7 C8 C9 127.9(9)
O3 C9 C8 111.6(7)
C8 C9 C10 112.5(8)
O3 C9 C10 108.8(9)
C11 C1 C12 107.9(7)
C6 C1 C12 109.6(7)
C6 C1 C11 111.0(7)
C2 C1 C12 108.0(8)
C2 C1 C11 111.7(8)
C2 C1 C6 108.7(7)
C1 C2 C3 118.2(8)
O1 C3 C2 109.4(7)
C2 C3 C4 111.8(7)
O1 C3 C4 109.0(7)
O2 C4 C3 108.9(8)
C3 C4 C5 113.5(6)

loop_
_geom_bond_atom_site_label_1
_geom_bond_atom_site_label_2
_geom_bond_distance
C3 C4 1.546(10)
C4 C5 1.556(13)
C5 C6 1.553(9)
C5 C13 1.525(11)
C6 C7 1.494(13)
C7 C8 1.335(11)
C8 C9 1.490(13)
C9 C10 1.511(10)
O1 C3 1.460(9)
O2 C4 1.438(10)
O3 C9 1.452(11)
C1 C2 1.545(13)
C1 C6 1.572(10)
C1 C11 1.544(12)
C1 C12 1.524(9)
C2 C3 1.528(9)
